data_7204295
loop_
_publ_author_name
'Nishimura, Kazukuni'
'Khasanov, Salavat S.'
'Saito, Gunzi'

_publ_section_title
;
 Charge transfer, proton transfer and clathrate compounds of
 dihydrotetracyanodiphenoquinodimethane (H2TCNDQ) having highly acidic
 protonsElectronic supplementary information (ESI) available: elemental
 analysis results for H2TCNDQ complexes. See
 http://www.rsc.org/suppdata/jm/b1/b109503j/
;
_journal_issue 6
_journal_name_full 'Journal of Materials Chemistry'
_journal_page_first 1693
_journal_paper_doi 10.1039/b109503j
_journal_volume 12
_journal_year 2002
_chemical_formula_moiety 'C12 H8 N2, C18 H10 N4'
_chemical_formula_sum 'C30 H18 N6'
_chemical_formula_weight 462.50
_chemical_name_common (phenazine)(H2TCNDQ)
_chemical_name_systematic
; 
? 
;
_space_group_IT_number 2
_symmetry_cell_setting triclinic
_symmetry_space_group_name_Hall '-P 1'
_symmetry_space_group_name_H-M 'P -1'
_atom_sites_solution_hydrogens geom
_atom_sites_solution_primary direct
_atom_sites_solution_secondary difmap
_audit_creation_method SHELXL-97
_cell_angle_alpha 74.474(11)
_cell_angle_beta 89.585(10)
_cell_angle_gamma 65.920(10)
_cell_formula_units_Z 1
_cell_length_a 7.0730(12)
_cell_length_b 7.3380(9)
_cell_length_c 12.674(3)
_cell_measurement_reflns_used 23
_cell_measurement_temperature 293(2)
_cell_measurement_theta_max 27.5
_cell_measurement_theta_min 0
_cell_volume 574.74(19)
_computing_cell_refinement 'MXC(MAC Science)'
_computing_data_collection 'MXC(MAC Science)'
_computing_data_reduction Crystan
_computing_molecular_graphics 'ORTEP III'
_computing_structure_refinement 'SHELXL-97 (Sheldrick, 1997)'
_computing_structure_solution SIR92
_diffrn_ambient_temperature 293(2)
_diffrn_measured_fraction_theta_full 0.909
_diffrn_measured_fraction_theta_max 0.909
_diffrn_measurement_device_type 'Mac Science DIP-2020K'
_diffrn_measurement_method theta/2theta
_diffrn_radiation_monochromator graphite
_diffrn_radiation_source 'fine-focus sealed tube'
_diffrn_radiation_type MoK\a
_diffrn_radiation_wavelength 0.71073
_diffrn_reflns_av_R_equivalents 0.0000
_diffrn_reflns_av_sigmaI/netI 0.0405
_diffrn_reflns_limit_h_max 8
_diffrn_reflns_limit_h_min 0
_diffrn_reflns_limit_k_max 9
_diffrn_reflns_limit_k_min -6
_diffrn_reflns_limit_l_max 15
_diffrn_reflns_limit_l_min -15
_diffrn_reflns_number 2147
_diffrn_reflns_theta_full 26.44
_diffrn_reflns_theta_max 26.44
_diffrn_reflns_theta_min 3.13
_exptl_absorpt_coefficient_mu 0.082
_exptl_absorpt_correction_type none
_exptl_crystal_colour yellow
_exptl_crystal_density_diffrn 1.336
_exptl_crystal_density_method 'not measured'
_exptl_crystal_description Plate
_exptl_crystal_F_000 240
_exptl_crystal_size_max 0.40
_exptl_crystal_size_mid 0.45
_exptl_crystal_size_min 0.01
_refine_diff_density_max 0.159
_refine_diff_density_min -0.170
_refine_diff_density_rms 0.040
_refine_ls_extinction_method none
_refine_ls_goodness_of_fit_ref 1.057
_refine_ls_hydrogen_treatment mixed
_refine_ls_matrix_type full
_refine_ls_number_parameters 163
_refine_ls_number_reflns 2147
_refine_ls_number_restraints 0
_refine_ls_restrained_S_all 1.057
_refine_ls_R_factor_all 0.0969
_refine_ls_R_factor_gt 0.0568
_refine_ls_shift/su_max 0.003
_refine_ls_shift/su_mean 0.001
_refine_ls_structure_factor_coef Fsqd
_refine_ls_weighting_details 'calc w=1/[\s^2^(Fo^2^)+(0.0459P)^2^+0.2908P] where P=(Fo^2^+2Fc^2^)/3'
_refine_ls_weighting_scheme calc
_refine_ls_wR_factor_gt 0.1250
_refine_ls_wR_factor_ref 0.1480
_reflns_number_gt 1380
_reflns_number_total 2147
_reflns_threshold_expression >2sigma(I)
_cod_data_source_file b109503j.txt
_cod_data_source_block (phenazine)(H2TCNDQ)
_cod_original_cell_volume 574.74(17)
_cod_original_sg_symbol_H-M P-1
_cod_database_code 7204295

loop_
_symmetry_equiv_pos_as_xyz
'x, y, z'
'-x, -y, -z'

loop_
_atom_site_label
_atom_site_type_symbol
_atom_site_fract_x
_atom_site_fract_y
_atom_site_fract_z
_atom_site_U_iso_or_equiv
_atom_site_adp_type
_atom_site_occupancy
_atom_site_symmetry_multiplicity
_atom_site_calc_flag
_atom_site_refinement_flags
_atom_site_disorder_assembly
_atom_site_disorder_group
N1 N 0.6744(3) 0.5267(3) 1.03594(19) 0.0559(6) Uani 1 1 d . . .
C2 C 0.4252(6) 0.4724(5) 1.2855(3) 0.0800(10) Uani 1 1 d . . .
H2 H 0.4444 0.4730 1.3603 0.050 Uiso 1 1 calc R . .
C3 C 0.5639(5) 0.4961(4) 1.2162(2) 0.0677(8) Uani 1 1 d . . .
H3 H 0.6825 0.5108 1.2422 0.050 Uiso 1 1 calc R . .
C4 C 0.5359(4) 0.4995(4) 1.1043(2) 0.0513(6) Uani 1 1 d . . .
C5 C 0.6394(4) 0.5272(4) 0.9317(2) 0.0518(6) Uani 1 1 d . . .
C6 C 0.7809(5) 0.5521(4) 0.8550(3) 0.0688(8) Uani 1 1 d . . .
H6 H 0.9009 0.5681 0.8779 0.050 Uiso 1 1 calc R . .
C7 C 0.7472(6) 0.5533(5) 0.7504(3) 0.0817(11) Uani 1 1 d . . .
H7 H 0.8431 0.5721 0.6992 0.050 Uiso 1 1 calc R . .
C8 C 0.4024(4) 0.1065(5) 0.5975(2) 0.0558(7) Uani 1 1 d . . .
C9 C 0.2228(4) 0.0564(4) 0.61493(19) 0.0486(6) Uani 1 1 d . . .
H9 H 0.2625 -0.0792 0.6052 0.050 Uiso 1 1 calc R . .
C10 C 0.0505(4) 0.2042(5) 0.5287(2) 0.0568(7) Uani 1 1 d . . .
C11 C 0.1571(4) 0.0440(4) 0.73093(18) 0.0431(6) Uani 1 1 d . . .
C12 C 0.2680(4) 0.0644(5) 0.8118(2) 0.0569(7) Uani 1 1 d . . .
H12 H 0.3893 0.0901 0.7958 0.050 Uiso 1 1 calc R . .
C13 C 0.2058(4) 0.0479(5) 0.9168(2) 0.0585(7) Uani 1 1 d . . .
H13 H 0.2846 0.0640 0.9722 0.050 Uiso 1 1 calc R . .
C14 C 0.0331(3) 0.0089(3) 0.94370(17) 0.0393(5) Uani 1 1 d . . .
C15 C -0.0737(4) -0.0136(4) 0.8607(2) 0.0547(7) Uani 1 1 d . . .
H15 H -0.1936 -0.0420 0.8763 0.050 Uiso 1 1 calc R . .
C16 C -0.0136(4) 0.0034(5) 0.7559(2) 0.0567(7) Uani 1 1 d . . .
H16 H -0.0914 -0.0132 0.7003 0.050 Uiso 1 1 calc R . .
N17 N 0.5445(4) 0.1419(5) 0.5833(2) 0.0785(8) Uani 1 1 d . . .
N18 N -0.0821(4) 0.3144(5) 0.4613(2) 0.0863(9) Uani 1 1 d . . .

loop_
_atom_site_aniso_label
_atom_site_aniso_U_11
_atom_site_aniso_U_22
_atom_site_aniso_U_33
_atom_site_aniso_U_23
_atom_site_aniso_U_13
_atom_site_aniso_U_12
N1 0.0548(13) 0.0519(13) 0.0610(14) -0.0120(10) -0.0018(11) -0.0251(11)
C2 0.102(3) 0.065(2) 0.0501(18) -0.0107(14) 0.0054(18) -0.0164(19)
C3 0.076(2) 0.0579(18) 0.0563(18) -0.0123(13) -0.0104(15) -0.0184(16)
C4 0.0535(15) 0.0398(13) 0.0525(15) -0.0071(11) -0.0049(12) -0.0156(12)
C5 0.0526(15) 0.0418(14) 0.0557(16) -0.0054(11) 0.0017(12) -0.0201(12)
C6 0.0664(18) 0.0591(18) 0.075(2) -0.0061(15) 0.0128(16) -0.0289(15)
C7 0.092(2) 0.061(2) 0.068(2) -0.0009(15) 0.0285(19) -0.0207(18)
C8 0.0499(15) 0.081(2) 0.0404(14) -0.0215(13) 0.0084(11) -0.0289(14)
C9 0.0498(14) 0.0596(16) 0.0387(13) -0.0165(11) 0.0070(11) -0.0239(12)
C10 0.0556(16) 0.0802(19) 0.0403(14) -0.0135(13) 0.0085(12) -0.0366(15)
C11 0.0432(13) 0.0478(14) 0.0369(12) -0.0119(10) 0.0054(10) -0.0180(11)
C12 0.0573(16) 0.090(2) 0.0436(15) -0.0240(14) 0.0140(12) -0.0479(16)
C13 0.0626(16) 0.092(2) 0.0422(14) -0.0257(14) 0.0086(12) -0.0497(16)
C14 0.0407(12) 0.0403(12) 0.0347(12) -0.0093(9) 0.0035(9) -0.0158(10)
C15 0.0495(14) 0.0841(19) 0.0451(15) -0.0231(13) 0.0097(11) -0.0397(14)
C16 0.0536(15) 0.092(2) 0.0407(14) -0.0260(13) 0.0057(11) -0.0416(15)
N17 0.0648(16) 0.126(2) 0.0604(16) -0.0335(15) 0.0169(13) -0.0518(17)
N18 0.0696(17) 0.122(2) 0.0522(15) 0.0001(15) -0.0059(13) -0.0412(17)

loop_
_atom_type_symbol
_atom_type_description
_atom_type_scat_dispersion_real
_atom_type_scat_dispersion_imag
_atom_type_scat_source
C C 0.0033 0.0016 'International Tables Vol C Tables 4.2.6.8 and 6.1.1.4'
H H 0.0000 0.0000 'International Tables Vol C Tables 4.2.6.8 and 6.1.1.4'
N N 0.0061 0.0033 'International Tables Vol C Tables 4.2.6.8 and 6.1.1.4'

loop_
_geom_angle_atom_site_label_1
_geom_angle_atom_site_label_2
_geom_angle_atom_site_label_3
_geom_angle
_geom_angle_site_symmetry_1
_geom_angle_site_symmetry_3
_geom_angle_publ_flag
C4 N1 C5 116.5(2) . . ?
C3 C2 C7 120.6(3) . 2_667 ?
C3 C2 H2 119.7 . . ?
C7 C2 H2 119.7 2_667 . ?
C2 C3 C4 120.5(3) . . ?
C2 C3 H3 119.8 . . ?
C4 C3 H3 119.8 . . ?
N1 C4 C3 119.5(3) . . ?
N1 C4 C5 121.8(2) . 2_667 ?
C3 C4 C5 118.7(3) . 2_667 ?
N1 C5 C6 119.7(3) . . ?
N1 C5 C4 121.7(2) . 2_667 ?
C6 C5 C4 118.6(3) . 2_667 ?
C7 C6 C5 120.2(3) . . ?
C7 C6 H6 119.9 . . ?
C5 C6 H6 119.9 . . ?
C6 C7 C2 121.4(3) . 2_667 ?
C6 C7 H7 119.3 . . ?
C2 C7 H7 119.3 2_667 . ?
N17 C8 C9 178.6(3) . . ?
C8 C9 C10 109.3(2) . . ?
C8 C9 C11 113.8(2) . . ?
C10 C9 C11 112.4(2) . . ?
C8 C9 H9 107.0 . . ?
C10 C9 H9 107.0 . . ?
C11 C9 H9 107.0 . . ?
N18 C10 C9 178.4(3) . . ?
C12 C11 C16 119.0(2) . . ?
C12 C11 C9 122.0(2) . . ?
C16 C11 C9 119.0(2) . . ?
C11 C12 C13 120.3(2) . . ?
C11 C12 H12 119.9 . . ?
C13 C12 H12 119.9 . . ?
C14 C13 C12 121.8(2) . . ?
C14 C13 H13 119.1 . . ?
C12 C13 H13 119.1 . . ?
C15 C14 C13 116.5(2) . . ?
C15 C14 C14 121.9(3) . 2_557 ?
C13 C14 C14 121.6(3) . 2_557 ?
C16 C15 C14 122.2(2) . . ?
C16 C15 H15 118.9 . . ?
C14 C15 H15 118.9 . . ?
C11 C16 C15 120.3(2) . . ?
C11 C16 H16 119.9 . . ?
C15 C16 H16 119.9 . . ?

loop_
_geom_bond_atom_site_label_1
_geom_bond_atom_site_label_2
_geom_bond_distance
_geom_bond_site_symmetry_2
_geom_bond_publ_flag
N1 C4 1.344(3) . ?
N1 C5 1.345(3) . ?
C2 C3 1.345(5) . ?
C2 C7 1.404(5) 2_667 ?
C2 H2 0.9600 . ?
C3 C4 1.425(4) . ?
C3 H3 0.9600 . ?
C4 C5 1.427(4) 2_667 ?
C5 C6 1.421(4) . ?
C5 C4 1.427(4) 2_667 ?
C6 C7 1.347(5) . ?
C6 H6 0.9600 . ?
C7 C2 1.404(5) 2_667 ?
C7 H7 0.9600 . ?
C8 N17 1.138(3) . ?
C8 C9 1.460(4) . ?
C9 C10 1.470(4) . ?
C9 C11 1.529(3) . ?
C9 H9 0.9600 . ?
C10 N18 1.134(3) . ?
C11 C12 1.370(3) . ?
C11 C16 1.373(3) . ?
C12 C13 1.388(3) . ?
C12 H12 0.9600 . ?
C13 C14 1.385(3) . ?
C13 H13 0.9600 . ?
C14 C15 1.382(3) . ?
C14 C14 1.487(4) 2_557 ?
C15 C16 1.380(3) . ?
C15 H15 0.9600 . ?
C16 H16 0.9600 . ?
